data_1552765
loop_
_publ_author_name
'Chen, Zhongxiang'
'Yang, Mingxue'
'Sun, Zhaofeng'
'Zhang, Xuebo'
'Xu, Jing'
'Bian, Guangling'
'Song, Ling'

_publ_section_title
;
 Chiral Discrimination by A Binuclear Pd Complex Sensor using
 <sup>31</sup>P{<sup>1</sup>H} NMR.
;
_journal_name_full 'Analytical chemistry'
_journal_paper_doi 10.1021/acs.analchem.9b03661
_journal_year 2019
_chemical_formula_moiety 'C65 H52 N O P2 Pd, C H2 Cl2, B F4'
_chemical_formula_sum 'C66 H55 B Cl2 F4 N O P2 Pd'
_chemical_formula_weight 1204.16
_space_group_crystal_system orthorhombic
_space_group_IT_number 19
_space_group_name_Hall 'P 2ac 2ab'
_space_group_name_H-M_alt 'P 21 21 21'
_atom_sites_solution_hydrogens geom
_atom_sites_solution_primary dual
_audit_creation_date 2019-07-02
_audit_creation_method
;
Olex2 1.2
(compiled 2018.05.29 svn.r3508 for OlexSys, GUI svn.r5506)
;
_cell_angle_alpha 90
_cell_angle_beta 90
_cell_angle_gamma 90
_cell_formula_units_Z 4
_cell_length_a 10.9362(4)
_cell_length_b 20.2513(10)
_cell_length_c 27.0124(15)
_cell_measurement_reflns_used 48011
_cell_measurement_temperature 100.00(11)
_cell_measurement_theta_max 59.6190
_cell_measurement_theta_min 2.3660
_cell_volume 5982.5(5)
_computing_cell_refinement 'CrysAlisPro 1.171.40.14a (Rigaku OD, 2018)'
_computing_data_collection 'CrysAlisPro 1.171.40.14a (Rigaku OD, 2018)'
_computing_data_reduction 'CrysAlisPro 1.171.40.14a (Rigaku OD, 2018)'
_computing_molecular_graphics 'Olex2 (Dolomanov et al., 2009)'
_computing_publication_material 'Olex2 (Dolomanov et al., 2009)'
_computing_structure_refinement 'XL (Sheldrick, 2008)'
_computing_structure_solution 'XT (Sheldrick, 2015)'
_diffrn_ambient_environment N~2~
_diffrn_ambient_temperature 100.00(11)
_diffrn_detector 'CCD plate'
_diffrn_detector_type HyPix
_diffrn_measured_fraction_theta_full 0.999
_diffrn_measured_fraction_theta_max 0.999
_diffrn_measurement_details
;
List of Runs (angles in degrees, time in seconds):

  # Type    Start    End  Width  t~exp~   \w     \q     \k     \f   Frames
--------------------------------------------------------------------------
  1  \w     34.00 111.00   0.50    0.37    --   75.22-109.00  31.00  154
  2  \w     91.00 118.00   0.50    0.37    --   75.22 109.00 126.00   54
  3  \w    -91.00 -48.00   0.50    0.37    --  -78.03 109.00 126.00   86
  4  \w   -128.00 -87.00   0.50    0.37    --  -78.03-109.00  31.00   82
  5  \w    -11.00  35.00   0.50    0.09    --   -1.41 -99.00  60.00   92
  6  \w    -74.00  28.00   0.50    0.09    --   -1.41 -77.00-120.00  204
  7  \w    -13.00  38.00   0.50    0.09    --   -1.41 -99.00-150.00  102
  8  \w    -26.00   2.00   0.50    0.09    --   14.00 101.00 -38.16   56
  9  \w    -23.00   2.00   0.50    0.09    --   18.00 102.00 -19.02   50
 10  \w    -18.00   7.00   0.50    0.09    --   22.00 100.00  38.00   50
 11  \w      3.00  36.00   0.50    0.09    --   34.00  86.00 108.76   66
 12  \w    -34.00  60.00   0.50    0.37    --   38.00 -58.00 -40.07  188
 13  \w      8.00  38.00   0.50    0.37    --   42.00  88.00  -0.23   60
 14  \w     13.00  38.00   0.50    0.37    --   46.00  86.00 -93.26   50
 15  \w     12.00  39.00   0.50    0.37    --   46.00  89.00-173.47   54
 16  \w     12.00  39.00   0.50    0.37    --   46.00  91.00  34.10   54
 17  \w    -43.00 -16.00   0.50    0.37    --  -50.00 -88.00-167.82   54
 18  \w    -44.00 -17.00   0.50    0.37    --  -50.00 -86.00 100.78   54
 19  \w    -44.00 -18.00   0.50    0.37    --  -54.00 -91.00 -76.50   52
 20  \w    -44.00 -18.00   0.50    0.37    --  -54.00 -91.00 167.26   52
 21  \w    -44.00 -18.00   0.50    0.37    --  -54.00 -91.00 -10.42   52
 22  \w     28.00  98.00   0.50    0.37    --   58.00  80.00 -29.78  140
 23  \w     27.00  57.00   0.50    0.37    --   58.00  82.00  42.07   60
 24  \w     30.00  70.00   0.50    0.37    --   62.00  84.00  75.27   80
 25  \w    -82.00 -34.00   0.50    0.37    --  -66.00 -83.00-157.90   96
 26  \w   -142.00-112.00   0.50    0.37    --  -70.00 -84.00   3.89   60
 27  \w    -87.00 -38.00   0.50    0.37    --  -70.00 -84.00   3.89   98
 28  \w    -65.00 -38.00   0.50    0.37    --  -70.00 -84.00 -80.68   54
 29  \w   -143.00 -93.00   0.50    0.37    --  -70.00 -84.00 -80.68  100
 30  \w    -97.00 -70.00   0.50    0.37    --  -70.00 -81.00  86.18   54
 31  \w    -64.00 -39.00   0.50    0.37    --  -70.00 -81.00  86.18   50
 32  \w   -139.00-113.00   0.50    0.37    --  -70.00 -81.00  86.18   52
 33  \w    -64.00 -38.00   0.50    0.37    --  -70.00 -84.00 129.32   52
 34  \w   -121.00 -94.00   0.50    0.37    --  -70.00 -84.00 129.32   54
 35  \w     44.00 147.00   0.50    0.37    --   74.00  79.00  -5.24  206
 36  \w   -117.00 -45.00   0.50    0.37    --  -74.00 -77.00  57.36  144
 37  \w    -91.00 -42.00   0.50    0.37    --  -74.00 -84.00-175.22   98
 38  \w   -129.00 -96.00   0.50    0.37    --  -74.00 -84.00-175.22   66
 39  \w    -86.00 -42.00   0.50    0.37    --  -74.00 -84.00-111.27   88
 40  \w   -140.00-101.00   0.50    0.37    --  -74.00 -84.00-111.27   78
 41  \w   -146.00 -43.00   0.50    0.37    --  -74.00 -82.00-101.36  206
 42  \w    -86.00 -42.00   0.50    0.37    --  -74.00 -83.00 156.45   88
 43  \w   -144.00 -87.00   0.50    0.37    --  -74.00 -83.00 156.45  114
 44  \w     38.00  98.00   0.50    0.37    --   75.22 -57.00  90.00  120
 45  \w      7.00  34.00   0.50    0.37    --   75.22 -57.00  90.00   54
 46  \w     62.00  92.00   0.50    0.37    --   75.22 -77.00 150.00   60
 47  \w      4.00  55.00   0.50    0.37    --   75.22 -77.00 150.00  102
 48  \w     22.00 101.00   0.50    0.37    --   75.22 -77.00-150.00  158
 49  \w     74.00 145.00   0.50    0.37    --   75.22 125.00  60.00  142
 50  \w    103.00 140.00   0.50    0.37    --   75.22 125.00-150.00   74
 51  \w     73.00  99.00   0.50    0.37    --   75.22 125.00-150.00   52
 52  \w      1.00 104.00   0.50    0.37    --   75.22 -77.00  30.00  206
 53  \w   -143.00 -46.00   0.50    0.37    --  -78.03 -84.00 -51.98  194
 54  \w   -107.00 -47.00   0.50    0.37    --  -78.03 -82.00 129.53  120
 55  \w   -149.00-123.00   0.50    0.37    --  -78.03 -82.00 129.53   52
 56  \w   -151.00 -49.00   0.50    0.37    --  -78.03 -78.00 -39.16  204
 57  \w    -93.00 -49.00   0.50    0.37    --  -78.03 -77.00-150.00   88
 58  \w    -31.00  -5.00   0.50    0.37    --  -78.03  57.00 -30.00   52
 59  \w   -152.00 -89.00   0.50    0.37    --  -78.03 -99.00  90.00  126
 60  \w   -112.00 -21.00   0.50    0.37    --  -78.03 125.00 -60.00  182
 61  \w   -147.00 -49.00   0.50    0.37    --  -78.03 -77.00  90.00  196
 62  \w    -94.00 -46.00   0.50    0.37    --  -78.03  57.00 -30.00   96
 63  \w   -138.00 -56.00   0.50    0.37    --  -78.03 -38.00 150.00  164
 64  \w    -79.00 -49.00   0.50    0.37    --  -78.03 -77.00  30.00   60
 65  \w   -150.00 -97.00   0.50    0.37    --  -78.03 -77.00  30.00  106
;
_diffrn_measurement_device 'four-circle diffractometer'
_diffrn_measurement_device_type 'ROD, Synergy Custom system, HyPix'
_diffrn_measurement_method '\w scans'
_diffrn_orient_matrix_type 'CrysAlisPro convention (1999,Acta A55,543-557)'
_diffrn_orient_matrix_UB_11 0.0670323000
_diffrn_orient_matrix_UB_12 -0.0539057000
_diffrn_orient_matrix_UB_13 -0.0093993000
_diffrn_orient_matrix_UB_21 0.0101480000
_diffrn_orient_matrix_UB_22 0.0184317000
_diffrn_orient_matrix_UB_23 -0.0474890000
_diffrn_orient_matrix_UB_31 0.1018324000
_diffrn_orient_matrix_UB_32 0.0336923000
_diffrn_orient_matrix_UB_33 0.0109843000
_diffrn_radiation_monochromator mirror
_diffrn_radiation_probe x-ray
_diffrn_radiation_type GaK\a
_diffrn_radiation_wavelength 1.3405
_diffrn_reflns_av_R_equivalents 0.1351
_diffrn_reflns_av_unetI/netI 0.0387
_diffrn_reflns_Laue_measured_fraction_full 0.999
_diffrn_reflns_Laue_measured_fraction_max 0.999
_diffrn_reflns_limit_h_max 12
_diffrn_reflns_limit_h_min -12
_diffrn_reflns_limit_k_max 22
_diffrn_reflns_limit_k_min -22
_diffrn_reflns_limit_l_max 30
_diffrn_reflns_limit_l_min -30
_diffrn_reflns_number 129808
_diffrn_reflns_point_group_measured_fraction_full 1.000
_diffrn_reflns_point_group_measured_fraction_max 1.000
_diffrn_reflns_theta_full 48.134
_diffrn_reflns_theta_max 48.134
_diffrn_reflns_theta_min 2.371
_diffrn_source 'micro-focus metaljet'
_exptl_absorpt_coefficient_mu 2.828
_exptl_absorpt_correction_T_max 1.00000
_exptl_absorpt_correction_T_min 0.53414
_exptl_absorpt_correction_type multi-scan
_exptl_absorpt_process_details
;
CrysAlisPro 1.171.40.14a (Rigaku Oxford Diffraction, 2018)
Empirical absorption correction using spherical harmonics,
 implemented in SCALE3 ABSPACK scaling algorithm.
;
_exptl_crystal_colour 'clear yellow'
_exptl_crystal_colour_lustre clear
_exptl_crystal_colour_primary yellow
_exptl_crystal_density_diffrn 1.337
_exptl_crystal_description plate
_exptl_crystal_F_000 2468
_exptl_crystal_size_max 0.02
_exptl_crystal_size_mid 0.016
_exptl_crystal_size_min 0.008
_refine_diff_density_max 1.212
_refine_diff_density_min -0.683
_refine_diff_density_rms 0.100
_refine_ls_abs_structure_details
;
 Flack x determined using 3166 quotients [(I+)-(I-)]/[(I+)+(I-)]
 (Parsons, Flack and Wagner, Acta Cryst. B69 (2013) 249-259).
;
_refine_ls_abs_structure_Flack 0.035(4)
_refine_ls_extinction_method none
_refine_ls_goodness_of_fit_ref 1.141
_refine_ls_hydrogen_treatment constr
_refine_ls_matrix_type full
_refine_ls_number_parameters 703
_refine_ls_number_reflns 8600
_refine_ls_number_restraints 0
_refine_ls_restrained_S_all 1.141
_refine_ls_R_factor_all 0.1061
_refine_ls_R_factor_gt 0.1045
_refine_ls_shift/su_max 0.000
_refine_ls_shift/su_mean 0.000
_refine_ls_structure_factor_coef Fsqd
_refine_ls_weighting_details 'w=1/[\s^2^(Fo^2^)+(0.0708P)^2^+35.4987P] where P=(Fo^2^+2Fc^2^)/3'
_refine_ls_weighting_scheme calc
_refine_ls_wR_factor_gt 0.2019
_refine_ls_wR_factor_ref 0.2030
_reflns_Friedel_coverage 0.792
_reflns_Friedel_fraction_full 1.000
_reflns_Friedel_fraction_max 1.000
_reflns_number_gt 8345
_reflns_number_total 8600
_reflns_threshold_expression 'I > 2\s(I)'
_cod_data_source_file ac9b03661_si_002.cif
_cod_data_source_block exp_1362
_cod_database_code 1552765
_shelx_shelxl_version_number 2016/6
_shelx_space_group_comment
;
The symmetry employed for this shelxl refinement is uniquely defined
by the following loop, which should always be used as a source of
symmetry information in preference to the above space-group names.
They are only intended as comments.
;
_shelx_estimated_absorpt_t_max 0.978
_shelx_estimated_absorpt_t_min 0.946
_reflns_odcompleteness_completeness 99.97
_reflns_odcompleteness_iscentric 1
_reflns_odcompleteness_theta 56.82
_olex2_refinement_description
;
1. Fixed Uiso
 At 1.2 times of:
  All C(H) groups, All C(H,H) groups, All N(H,H) groups
2.a Ternary CH refined with riding coordinates:
 C00X(H00X)
2.b Secondary CH2 refined with riding coordinates:
 N00A(H00A,H00B), C00M(H00C,H00D), C029(H02A,H02B)
2.c Aromatic/amide H refined with riding coordinates:
 C009(H009), C00F(H00F), C00J(H00J), C00O(H00O), C00P(H00P), C00T(H00T),
 C00U(H00U), C00W(H00W), C00Y(H00Y), C010(H010), C011(H011), C014(H014),
 C015(H015), C018(H018), C019(H019), C01A(H01A), C01B(H01B), C01D(H01D),
 C01E(H01E), C01F(H01F), C01G(H01G), C01H(H01H), C01I(H01I), C01J(H01J),
 C01K(H01K), C01L(H01L), C01M(H01M), C01N(H01N), C01O(H01O), C01P(H01P),
 C01Q(H01Q), C01R(H01R), C01S(H01S), C01T(H01T), C01U(H01U), C01V(H01V),
 C01W(H01W), C01X(H01X), C01Y(H01Y), C01Z(H01Z), C020(H020), C021(H021),
 C023(H023), C024(H024), C025(H025), C026(H026), C027(H027)
;
_olex2_submission_special_instructions 'No special instructions were received'
_oxdiff_exptl_absorpt_empirical_details
;
Empirical correction (ABSPACK) includes:
- Absorption correction using spherical harmonics
- Frame scaling
;
_oxdiff_exptl_absorpt_empirical_full_max 1.533
_oxdiff_exptl_absorpt_empirical_full_min 0.508

loop_
_space_group_symop_operation_xyz
'x, y, z'
'-x+1/2, -y, z+1/2'
'-x, y+1/2, -z+1/2'
'x+1/2, -y+1/2, -z'

loop_
_atom_site_label
_atom_site_type_symbol
_atom_site_fract_x
_atom_site_fract_y
_atom_site_fract_z
_atom_site_U_iso_or_equiv
_atom_site_adp_type
_atom_site_occupancy
_atom_site_site_symmetry_order
_atom_site_calc_flag
_atom_site_refinement_flags_posn
Pd01 Pd 0.03786(9) 0.42569(5) 0.37298(4) 0.0483(3) Uani 1 1 d .
P002 P 0.0144(3) 0.51730(18) 0.32547(14) 0.0473(8) Uani 1 1 d .
P003 P 0.1851(3) 0.4778(2) 0.41859(15) 0.0526(9) Uani 1 1 d .
Cl00 Cl 0.0222(10) 0.7205(4) 0.5943(4) 0.199(5) Uani 1 1 d .
F005 F 0.7636(9) 0.4836(5) 0.4907(3) 0.072(3) Uani 1 1 d .
Cl1 Cl 0.0016(7) 0.6167(6) 0.6667(4) 0.192(5) Uani 1 1 d .
O007 O -0.0877(8) 0.3702(5) 0.3374(4) 0.053(2) Uani 1 1 d .
C009 C 0.3504(13) 0.4094(9) 0.3601(6) 0.063(5) Uani 1 1 d .
H009 H 0.281546 0.391574 0.344902 0.075 Uiso 1 1 calc R
N00A N 0.0650(10) 0.3353(6) 0.4120(5) 0.060(3) Uani 1 1 d .
H00A H 0.138503 0.318772 0.405275 0.072 Uiso 1 1 calc R
H00B H 0.059749 0.342070 0.444532 0.072 Uiso 1 1 calc R
C00B C -0.0590(12) 0.5868(7) 0.3563(5) 0.045(3) Uani 1 1 d .
C00C C -0.0669(12) 0.5105(7) 0.2669(5) 0.053(4) Uani 1 1 d .
C00D C 0.2038(13) 0.6774(8) 0.3820(7) 0.064(4) Uani 1 1 d .
C00F C -0.0442(16) 0.5524(8) 0.2273(6) 0.064(4) Uani 1 1 d .
H00F H 0.015176 0.584976 0.230555 0.076 Uiso 1 1 calc R
C00G C 0.4141(13) 0.5432(8) 0.2764(7) 0.061(4) Uani 1 1 d .
C00H C 0.2141(12) 0.6071(7) 0.3802(6) 0.054(4) Uani 1 1 d .
C00I C 0.3754(12) 0.5772(8) 0.3172(6) 0.056(4) Uani 1 1 d .
C00J C -0.1163(14) 0.5759(10) 0.4012(6) 0.062(4) Uani 1 1 d .
H00J H -0.115573 0.533513 0.414495 0.075 Uiso 1 1 calc R
F00K F 0.6188(13) 0.5560(8) 0.5173(5) 0.123(5) Uani 1 1 d .
C00L C 0.3359(13) 0.4541(8) 0.3990(7) 0.058(4) Uani 1 1 d .
C00M C -0.1463(15) 0.2976(9) 0.4276(6) 0.066(4) Uani 1 1 d .
H00C H -0.176178 0.342262 0.423207 0.080 Uiso 1 1 calc R
H00D H -0.209219 0.267889 0.415543 0.080 Uiso 1 1 calc R
C00N C 0.2496(12) 0.5741(8) 0.3332(6) 0.056(4) Uani 1 1 d .
C00O C -0.0601(14) 0.6491(8) 0.3379(7) 0.064(4) Uani 1 1 d .
H00O H -0.020181 0.657757 0.308234 0.076 Uiso 1 1 calc R
C00P C 0.2119(13) 0.4999(7) 0.2651(6) 0.053(4) Uani 1 1 d .
H00P H 0.157024 0.473144 0.248083 0.064 Uiso 1 1 calc R
C00Q C -0.0599(12) 0.3025(7) 0.3399(6) 0.051(4) Uani 1 1 d .
C00R C 0.1708(19) 0.7081(10) 0.4267(9) 0.086(6) Uani 1 1 d .
F00S F 0.7873(17) 0.5429(9) 0.5617(6) 0.161(7) Uani 1 1 d .
C00T C -0.2614(17) 0.1583(10) 0.3067(7) 0.073(5) Uani 1 1 d .
H00T H -0.259138 0.112414 0.308384 0.087 Uiso 1 1 calc R
C00U C -0.1691(15) 0.1928(8) 0.3255(6) 0.063(4) Uani 1 1 d .
H00U H -0.106780 0.170799 0.342101 0.075 Uiso 1 1 calc R
C00V C 0.0621(12) 0.2870(7) 0.3101(6) 0.053(4) Uani 1 1 d .
C00W C -0.3608(15) 0.1887(9) 0.2849(7) 0.072(5) Uani 1 1 d .
H00W H -0.427350 0.163919 0.274185 0.086 Uiso 1 1 calc R
C00X C -0.0331(15) 0.2888(8) 0.3953(6) 0.063(4) Uani 1 1 d .
H00X H -0.003332 0.243406 0.398803 0.076 Uiso 1 1 calc R
C00Y C -0.1938(15) 0.4989(8) 0.1777(6) 0.057(4) Uani 1 1 d .
H00Y H -0.234502 0.493931 0.147649 0.068 Uiso 1 1 calc R
F00Z F 0.660(3) 0.4593(8) 0.5569(6) 0.224(14) Uani 1 1 d .
C010 C 0.6170(14) 0.5871(8) 0.2847(7) 0.068(5) Uani 1 1 d .
H010 H 0.697084 0.590918 0.273467 0.081 Uiso 1 1 calc R
C011 C 0.3310(14) 0.5018(8) 0.2497(7) 0.064(4) Uani 1 1 d .
H011 H 0.357178 0.476906 0.222778 0.077 Uiso 1 1 calc R
C012 C -0.1304(16) 0.2855(10) 0.4823(8) 0.077(5) Uani 1 1 d .
C013 C 0.1887(12) 0.5674(9) 0.4227(6) 0.057(4) Uani 1 1 d .
C014 C 0.4706(17) 0.3904(10) 0.3429(7) 0.077(5) Uani 1 1 d .
H014 H 0.481573 0.360038 0.317456 0.092 Uiso 1 1 calc R
C015 C -0.1599(13) 0.4636(8) 0.2618(7) 0.064(4) Uani 1 1 d .
H015 H -0.181732 0.436447 0.288156 0.076 Uiso 1 1 calc R
C016 C -0.1634(14) 0.2589(8) 0.3210(7) 0.059(4) Uani 1 1 d .
C017 C 0.1670(15) 0.4467(8) 0.4803(6) 0.063(4) Uani 1 1 d .
C018 C 0.5552(15) 0.4649(10) 0.4051(7) 0.074(5) Uani 1 1 d .
H018 H 0.622780 0.483708 0.420512 0.089 Uiso 1 1 calc R
C019 C -0.0504(19) 0.2383(10) 0.5017(8) 0.087(6) Uani 1 1 d .
H019 H -0.000759 0.215477 0.479621 0.105 Uiso 1 1 calc R
C01A C 0.0532(15) 0.4560(9) 0.5049(6) 0.068(4) Uani 1 1 d .
H01A H -0.006833 0.481773 0.489942 0.082 Uiso 1 1 calc R
C01B C 0.5828(13) 0.6220(9) 0.3264(8) 0.070(5) Uani 1 1 d .
H01B H 0.639569 0.647595 0.343381 0.085 Uiso 1 1 calc R
C01C C 0.1696(13) 0.5364(7) 0.3051(6) 0.051(4) Uani 1 1 d .
C01D C 0.5384(15) 0.5473(8) 0.2592(7) 0.069(5) Uani 1 1 d .
H01D H 0.564350 0.523619 0.231592 0.083 Uiso 1 1 calc R
C01E C 0.2688(18) 0.2640(12) 0.2522(8) 0.085(6) Uani 1 1 d .
H01E H 0.339689 0.256334 0.234094 0.102 Uiso 1 1 calc R
C01F C -0.1086(16) 0.5468(10) 0.1825(6) 0.070(5) Uani 1 1 d .
H01F H -0.092805 0.575726 0.156522 0.084 Uiso 1 1 calc R
C01G C 0.0909(16) 0.3279(9) 0.2706(6) 0.066(4) Uani 1 1 d .
H01G H 0.040461 0.363557 0.263362 0.079 Uiso 1 1 calc R
C01H C 0.2156(14) 0.7155(9) 0.3395(8) 0.075(5) Uani 1 1 d .
H01H H 0.233432 0.695855 0.309259 0.091 Uiso 1 1 calc R
C01I C 0.4377(16) 0.4805(11) 0.4196(7) 0.081(5) Uani 1 1 d .
H01I H 0.427824 0.511003 0.444997 0.097 Uiso 1 1 calc R
C01J C -0.2205(13) 0.4586(9) 0.2151(7) 0.063(4) Uani 1 1 d .
H01J H -0.280069 0.426386 0.210711 0.075 Uiso 1 1 calc R
C01K C 0.1590(17) 0.6016(11) 0.4672(8) 0.090(7) Uani 1 1 d .
H01K H 0.140824 0.577246 0.495457 0.108 Uiso 1 1 calc R
C01L C -0.3598(17) 0.2550(10) 0.2792(9) 0.089(7) Uani 1 1 d .
H01L H -0.424326 0.276419 0.263536 0.107 Uiso 1 1 calc R
C01M C 0.5683(13) 0.4200(11) 0.3667(8) 0.078(5) Uani 1 1 d .
H01M H 0.646975 0.409328 0.356329 0.094 Uiso 1 1 calc R
C01N C -0.1747(15) 0.6258(9) 0.4272(7) 0.071(5) Uani 1 1 d .
H01N H -0.214539 0.617707 0.456983 0.085 Uiso 1 1 calc R
C01O C 0.2558(17) 0.4100(12) 0.5042(7) 0.089(7) Uani 1 1 d .
H01O H 0.332360 0.404239 0.489815 0.107 Uiso 1 1 calc R
C01P C -0.1186(16) 0.6999(8) 0.3619(7) 0.070(5) Uani 1 1 d .
H01P H -0.122326 0.741725 0.347753 0.084 Uiso 1 1 calc R
C01Q C 0.4616(15) 0.6183(8) 0.3426(7) 0.071(5) Uani 1 1 d .
H01Q H 0.436842 0.642593 0.370082 0.085 Uiso 1 1 calc R
C01R C 0.1332(16) 0.2348(10) 0.3184(8) 0.076(5) Uani 1 1 d .
H01R H 0.113937 0.205199 0.343597 0.091 Uiso 1 1 calc R
C01S C 0.1996(18) 0.7863(9) 0.3433(10) 0.095(7) Uani 1 1 d .
H01S H 0.209665 0.812616 0.315337 0.114 Uiso 1 1 calc R
C01T C 0.159(2) 0.7782(12) 0.4279(12) 0.112(9) Uani 1 1 d .
H01T H 0.144323 0.799182 0.457942 0.134 Uiso 1 1 calc R
C01U C 0.2371(18) 0.2248(13) 0.2891(9) 0.093(7) Uani 1 1 d .
H01U H 0.286452 0.188539 0.295952 0.112 Uiso 1 1 calc R
C01V C -0.1710(16) 0.6881(9) 0.4066(7) 0.072(5) Uani 1 1 d .
H01V H -0.205394 0.723114 0.423947 0.086 Uiso 1 1 calc R
C01W C 0.1935(18) 0.3166(10) 0.2416(8) 0.082(5) Uani 1 1 d .
H01W H 0.211331 0.344361 0.215113 0.099 Uiso 1 1 calc R
C01X C -0.118(2) 0.2577(13) 0.5832(9) 0.103(8) Uani 1 1 d .
H01X H -0.113895 0.248747 0.616942 0.123 Uiso 1 1 calc R
C01Y C -0.2045(18) 0.3190(11) 0.5167(7) 0.079(5) Uani 1 1 d .
H01Y H -0.257431 0.351624 0.505476 0.095 Uiso 1 1 calc R
C01Z C -0.040(2) 0.2234(13) 0.5502(7) 0.104(8) Uani 1 1 d .
H01Z H 0.015892 0.192129 0.561427 0.125 Uiso 1 1 calc R
C020 C 0.0303(17) 0.4280(11) 0.5498(6) 0.085(5) Uani 1 1 d .
H020 H -0.046260 0.434020 0.564099 0.101 Uiso 1 1 calc R
C021 C -0.2603(15) 0.2906(9) 0.2973(8) 0.078(6) Uani 1 1 d .
H021 H -0.258421 0.336198 0.293436 0.093 Uiso 1 1 calc R
B022 B 0.704(3) 0.5071(13) 0.5317(9) 0.086(7) Uani 1 1 d .
C023 C 0.170(2) 0.8145(14) 0.3868(14) 0.139(13) Uani 1 1 d .
H023 H 0.157081 0.859795 0.388338 0.166 Uiso 1 1 calc R
C024 C -0.201(2) 0.3051(12) 0.5658(9) 0.101(7) Uani 1 1 d .
H024 H -0.252872 0.326679 0.587624 0.122 Uiso 1 1 calc R
C025 C 0.156(2) 0.6695(11) 0.4698(10) 0.100(8) Uani 1 1 d .
H025 H 0.145172 0.690096 0.500212 0.120 Uiso 1 1 calc R
C026 C 0.1143(19) 0.3920(14) 0.5743(8) 0.117(10) Uani 1 1 d .
H026 H 0.097703 0.374753 0.605487 0.140 Uiso 1 1 calc R
C027 C 0.229(2) 0.3811(16) 0.5511(9) 0.129(11) Uani 1 1 d .
H027 H 0.287011 0.354726 0.566594 0.155 Uiso 1 1 calc R
C029 C -0.009(3) 0.6403(12) 0.6052(10) 0.131(10) Uani 1 1 d .
H02A H 0.047364 0.613562 0.585925 0.157 Uiso 1 1 calc R
H02B H -0.090795 0.630960 0.593486 0.157 Uiso 1 1 calc R

loop_
_atom_site_aniso_label
_atom_site_aniso_U_11
_atom_site_aniso_U_22
_atom_site_aniso_U_33
_atom_site_aniso_U_23
_atom_site_aniso_U_13
_atom_site_aniso_U_12
Pd01 0.0326(5) 0.0528(5) 0.0594(6) 0.0097(5) -0.0034(5) -0.0032(5)
P002 0.0322(18) 0.053(2) 0.057(2) 0.0070(17) 0.0018(15) -0.0006(16)
P003 0.0350(18) 0.063(2) 0.060(2) 0.0069(19) -0.0039(17) -0.0037(18)
Cl00 0.200(9) 0.126(6) 0.272(11) -0.065(7) 0.129(9) -0.024(6)
F005 0.062(6) 0.093(7) 0.062(6) -0.012(5) 0.003(4) 0.005(5)
Cl1 0.087(5) 0.322(13) 0.169(8) 0.089(8) 0.021(5) 0.042(6)
O007 0.035(5) 0.053(6) 0.070(7) 0.014(5) -0.005(4) 0.001(4)
C009 0.034(7) 0.085(12) 0.069(11) 0.018(9) -0.009(7) 0.006(7)
N00A 0.033(7) 0.065(8) 0.083(9) -0.002(7) -0.005(6) -0.006(6)
C00B 0.034(7) 0.050(8) 0.052(8) 0.005(6) -0.003(6) -0.001(6)
C00C 0.038(8) 0.062(9) 0.060(9) 0.011(7) 0.009(6) 0.012(7)
C00D 0.037(8) 0.072(11) 0.083(13) 0.005(10) 0.002(8) -0.010(8)
C00F 0.053(9) 0.076(10) 0.062(9) 0.008(8) -0.004(8) -0.011(8)
C00G 0.035(8) 0.056(9) 0.092(13) 0.018(9) 0.005(8) 0.007(7)
C00H 0.034(7) 0.059(8) 0.068(10) -0.014(8) 0.007(7) -0.012(6)
C00I 0.039(7) 0.056(8) 0.073(10) 0.014(9) 0.006(7) -0.017(8)
C00J 0.056(9) 0.066(9) 0.065(10) 0.010(9) -0.001(8) 0.006(10)
F00K 0.109(10) 0.150(13) 0.111(10) -0.012(9) 0.013(8) 0.033(9)
C00L 0.030(8) 0.070(10) 0.075(11) 0.013(9) -0.007(7) -0.005(7)
C00M 0.055(10) 0.072(11) 0.073(11) 0.015(9) 0.002(8) -0.004(8)
C00N 0.030(7) 0.058(8) 0.081(10) 0.012(9) -0.007(7) -0.009(7)
C00O 0.044(9) 0.064(10) 0.082(11) 0.001(8) 0.000(8) -0.012(8)
C00P 0.034(7) 0.062(9) 0.063(10) 0.006(8) -0.004(7) 0.002(7)
C00Q 0.030(7) 0.050(8) 0.074(10) 0.003(7) 0.001(7) 0.000(6)
C00R 0.076(13) 0.069(12) 0.114(18) -0.018(12) 0.013(12) 0.002(10)
F00S 0.159(15) 0.187(17) 0.138(13) -0.078(12) -0.049(12) 0.038(13)
C00T 0.061(11) 0.084(12) 0.074(12) 0.002(10) 0.002(9) -0.011(10)
C00U 0.062(11) 0.058(10) 0.068(10) -0.001(8) 0.001(8) 0.005(8)
C00V 0.034(8) 0.052(8) 0.072(10) -0.009(7) 0.001(7) -0.003(7)
C00W 0.046(9) 0.079(12) 0.091(13) -0.028(10) 0.013(9) -0.019(9)
C00X 0.043(8) 0.072(10) 0.074(10) -0.002(8) -0.007(8) -0.003(9)
C00Y 0.055(9) 0.061(9) 0.054(9) -0.006(8) -0.016(8) 0.020(8)
F00Z 0.46(4) 0.098(10) 0.118(12) 0.007(9) 0.143(19) -0.009(16)
C010 0.029(8) 0.064(11) 0.110(14) 0.015(10) 0.003(9) -0.006(8)
C011 0.046(9) 0.062(10) 0.084(11) 0.007(8) 0.004(8) 0.009(8)
C012 0.055(10) 0.084(13) 0.094(14) 0.026(11) -0.002(10) -0.018(10)
C013 0.034(7) 0.080(11) 0.058(9) -0.005(9) 0.003(7) 0.003(8)
C014 0.051(10) 0.106(13) 0.074(11) 0.030(10) 0.015(10) 0.019(10)
C015 0.032(8) 0.070(11) 0.089(12) 0.003(9) -0.002(8) -0.005(7)
C016 0.043(9) 0.051(9) 0.083(11) 0.000(8) 0.009(8) -0.014(7)
C017 0.049(9) 0.070(11) 0.072(11) 0.004(8) 0.001(8) -0.005(8)
C018 0.036(9) 0.111(14) 0.077(12) 0.016(11) -0.006(8) -0.009(9)
C019 0.075(13) 0.101(14) 0.086(13) 0.032(11) 0.000(11) 0.005(12)
C01A 0.041(9) 0.096(12) 0.067(10) 0.006(9) 0.005(8) -0.004(9)
C01B 0.026(7) 0.074(11) 0.112(15) 0.000(11) 0.001(8) 0.001(7)
C01C 0.039(8) 0.049(8) 0.064(10) 0.009(7) 0.012(7) -0.004(7)
C01D 0.035(8) 0.083(11) 0.089(12) 0.018(9) 0.019(9) 0.003(9)
C01E 0.054(11) 0.111(17) 0.091(16) -0.031(13) 0.008(10) -0.022(12)
C01F 0.057(10) 0.101(13) 0.052(10) 0.015(9) -0.001(8) 0.012(10)
C01G 0.068(10) 0.068(10) 0.062(10) -0.006(8) 0.000(8) -0.009(9)
C01H 0.042(9) 0.065(11) 0.119(16) 0.006(11) 0.021(10) 0.002(8)
C01I 0.060(12) 0.107(14) 0.075(11) 0.011(11) -0.008(9) -0.012(11)
C01J 0.035(8) 0.073(10) 0.080(12) -0.006(9) -0.020(8) 0.023(7)
C01K 0.065(12) 0.113(17) 0.093(14) -0.017(12) 0.018(10) -0.045(11)
C01L 0.053(11) 0.075(13) 0.14(2) -0.027(13) -0.005(12) -0.014(9)
C01M 0.029(8) 0.117(15) 0.090(13) 0.018(14) 0.004(8) 0.008(9)
C01N 0.051(9) 0.076(12) 0.087(13) 0.009(10) 0.023(9) 0.016(9)
C01O 0.058(10) 0.14(2) 0.066(11) 0.031(12) -0.001(9) 0.032(12)
C01P 0.069(11) 0.049(9) 0.091(14) -0.003(9) -0.004(10) 0.004(8)
C01Q 0.036(8) 0.072(10) 0.105(13) 0.001(9) 0.008(9) -0.008(9)
C01R 0.055(10) 0.085(13) 0.088(13) -0.009(10) -0.012(10) 0.021(10)
C01S 0.067(12) 0.058(11) 0.16(2) 0.006(13) 0.008(14) 0.002(10)
C01T 0.105(18) 0.080(15) 0.15(2) -0.022(16) 0.044(17) -0.032(14)
C01U 0.059(12) 0.116(18) 0.103(17) -0.020(15) -0.004(12) 0.029(12)
C01V 0.060(11) 0.067(11) 0.088(13) -0.005(10) 0.008(10) 0.014(9)
C01W 0.071(12) 0.081(13) 0.096(14) -0.019(11) 0.014(11) -0.004(11)
C01X 0.098(17) 0.130(19) 0.081(15) 0.049(14) 0.012(13) -0.007(15)
C01Y 0.067(12) 0.098(14) 0.073(13) 0.019(11) 0.001(10) -0.025(11)
C01Z 0.098(15) 0.15(2) 0.063(12) 0.026(13) -0.016(13) -0.054(17)
C020 0.062(10) 0.118(14) 0.074(11) 0.019(11) 0.002(10) -0.009(14)
C021 0.041(9) 0.063(10) 0.129(17) -0.018(11) -0.024(10) 0.014(8)
B022 0.108(19) 0.085(16) 0.064(14) 0.013(12) -0.005(14) -0.023(15)
C023 0.089(17) 0.093(18) 0.23(4) -0.05(2) 0.08(2) -0.006(14)
C024 0.083(15) 0.115(18) 0.107(18) 0.021(14) 0.034(14) -0.020(14)
C025 0.094(16) 0.083(15) 0.12(2) -0.049(14) 0.032(14) -0.020(12)
C026 0.067(13) 0.21(3) 0.073(13) 0.053(15) 0.010(10) 0.041(15)
C027 0.086(16) 0.20(3) 0.102(18) 0.038(18) -0.010(14) 0.073(18)
C029 0.16(3) 0.109(18) 0.13(2) -0.014(15) -0.001(18) -0.007(18)

loop_
_atom_type_symbol
_atom_type_description
_atom_type_scat_dispersion_real
_atom_type_scat_dispersion_imag
_atom_type_scat_source
C C 0.0147 0.0070 'International Tables Vol C Tables 4.2.6.8 and 6.1.1.4'
H H 0.0000 0.0000 'International Tables Vol C Tables 4.2.6.8 and 6.1.1.4'
B B 0.0073 0.0030 'International Tables Vol C Tables 4.2.6.8 and 6.1.1.4'
Cl Cl 0.3281 0.5435 'International Tables Vol C Tables 4.2.6.8 and 6.1.1.4'
F F 0.0599 0.0410 'International Tables Vol C Tables 4.2.6.8 and 6.1.1.4'
N N 0.0253 0.0135 'International Tables Vol C Tables 4.2.6.8 and 6.1.1.4'
O O 0.0412 0.0250 'International Tables Vol C Tables 4.2.6.8 and 6.1.1.4'
P P 0.2594 0.3349 'International Tables Vol C Tables 4.2.6.8 and 6.1.1.4'
Pd Pd 0.0658 3.1276 'International Tables Vol C Tables 4.2.6.8 and 6.1.1.4'

loop_
_geom_angle_atom_site_label_1
_geom_angle_atom_site_label_2
_geom_angle_atom_site_label_3
_geom_angle
P002 Pd01 P003 90.41(14)
O007 Pd01 P002 96.2(3)
O007 Pd01 P003 173.3(3)
O007 Pd01 N00A 81.5(4)
N00A Pd01 P002 175.1(4)
N00A Pd01 P003 91.8(3)
C00B P002 Pd01 115.0(5)
C00B P002 C01C 112.6(7)
C00C P002 Pd01 119.0(5)
C00C P002 C00B 103.9(6)
C00C P002 C01C 102.0(7)
C01C P002 Pd01 103.8(5)
C00L P003 Pd01 111.4(6)
C00L P003 C013 105.3(7)
C013 P003 Pd01 120.6(5)
C017 P003 Pd01 105.1(5)
C017 P003 C00L 106.3(8)
C017 P003 C013 107.3(8)
C00Q O007 Pd01 111.9(8)
C00L C009 H009 119.4
C00L C009 C014 121.1(16)
C014 C009 H009 119.4
Pd01 N00A H00A 110.3
Pd01 N00A H00B 110.3
H00A N00A H00B 108.6
C00X N00A Pd01 106.9(9)
C00X N00A H00A 110.3
C00X N00A H00B 110.3
C00J C00B P002 118.5(12)
C00O C00B P002 123.8(12)
C00O C00B C00J 117.7(15)
C00F C00C P002 122.4(12)
C00F C00C C015 118.0(15)
C015 C00C P002 119.5(12)
C00R C00D C00H 119.4(17)
C01H C00D C00H 121.2(17)
C01H C00D C00R 119.2(18)
C00C C00F H00F 119.2
C00C C00F C01F 121.7(16)
C01F C00F H00F 119.2
C00I C00G C011 120.3(14)
C00I C00G C01D 121.6(16)
C011 C00G C01D 118.1(17)
C00D C00H C00N 120.0(15)
C00D C00H C013 121.2(15)
C013 C00H C00N 118.9(13)
C00G C00I C00N 121.0(14)
C00G C00I C01Q 118.4(14)
C01Q C00I C00N 120.6(15)
C00B C00J H00J 118.8
C00B C00J C01N 122.4(17)
C01N C00J H00J 118.8
C009 C00L P003 119.9(11)
C01I C00L P003 121.9(15)
C01I C00L C009 118.1(16)
H00C C00M H00D 107.3
C00X C00M H00C 108.1
C00X C00M H00D 108.1
C012 C00M H00C 108.1
C012 C00M H00D 108.1
C012 C00M C00X 116.6(15)
C00I C00N C00H 119.0(13)
C01C C00N C00H 123.4(12)
C01C C00N C00I 117.5(15)
C00B C00O H00O 119.0
C00B C00O C01P 121.9(16)
C01P C00O H00O 119.0
C011 C00P H00P 118.7
C011 C00P C01C 122.6(15)
C01C C00P H00P 118.7
O007 C00Q C00V 110.4(11)
O007 C00Q C00X 105.2(12)
O007 C00Q C016 112.8(12)
C00X C00Q C00V 107.2(12)
C016 C00Q C00V 109.9(12)
C016 C00Q C00X 111.1(13)
C00D C00R C01T 119(2)
C00D C00R C025 119.5(18)
C025 C00R C01T 122(2)
C00U C00T H00T 119.2
C00U C00T C00W 121.7(18)
C00W C00T H00T 119.2
C00T C00U H00U 119.2
C00T C00U C016 121.6(17)
C016 C00U H00U 119.2
C01G C00V C00Q 117.6(13)
C01R C00V C00Q 124.0(15)
C01R C00V C01G 118.2(16)
C00T C00W H00W 120.5
C01L C00W C00T 119.0(17)
C01L C00W H00W 120.5
N00A C00X C00M 109.6(13)
N00A C00X C00Q 108.3(13)
N00A C00X H00X 108.9
C00M C00X C00Q 112.3(13)
C00M C00X H00X 108.9
C00Q C00X H00X 108.9
C01F C00Y H00Y 119.4
C01J C00Y H00Y 119.4
C01J C00Y C01F 121.1(15)
C01B C010 H010 118.5
C01D C010 H010 118.5
C01D C010 C01B 122.9(15)
C00G C011 H011 121.1
C00P C011 C00G 117.9(16)
C00P C011 H011 121.1
C019 C012 C00M 123.5(19)
C019 C012 C01Y 116.2(19)
C01Y C012 C00M 120.1(17)
C00H C013 P003 121.2(11)
C01K C013 P003 122.1(14)
C01K C013 C00H 116.7(17)
C009 C014 H014 122.0
C01M C014 C009 116.0(17)
C01M C014 H014 122.0
C00C C015 H015 120.9
C00C C015 C01J 118.2(16)
C01J C015 H015 120.9
C00U C016 C00Q 125.4(15)
C00U C016 C021 117.7(15)
C021 C016 C00Q 116.9(14)
C01A C017 P003 118.9(13)
C01O C017 P003 123.0(14)
C01O C017 C01A 117.9(16)
C01I C018 H018 121.3
C01I C018 C01M 117.3(17)
C01M C018 H018 121.3
C012 C019 H019 117.6
C01Z C019 C012 125(2)
C01Z C019 H019 117.6
C017 C01A H01A 119.3
C020 C01A C017 121.4(17)
C020 C01A H01A 119.3
C010 C01B H01B 120.5
C010 C01B C01Q 119.0(17)
C01Q C01B H01B 120.5
C00N C01C P002 122.5(11)
C00N C01C C00P 120.6(13)
C00P C01C P002 115.6(11)
C00G C01D H01D 121.1
C010 C01D C00G 117.7(17)
C010 C01D H01D 121.1
C01U C01E H01E 121.1
C01U C01E C01W 118(2)
C01W C01E H01E 121.1
C00F C01F H01F 120.5
C00Y C01F C00F 119.1(16)
C00Y C01F H01F 120.5
C00V C01G H01G 119.3
C00V C01G C01W 121.4(18)
C01W C01G H01G 119.3
C00D C01H H01H 120.6
C00D C01H C01S 119(2)
C01S C01H H01H 120.6
C00L C01I C018 124(2)
C00L C01I H01I 118.0
C018 C01I H01I 118.0
C00Y C01J C015 121.7(16)
C00Y C01J H01J 119.1
C015 C01J H01J 119.1
C013 C01K H01K 118.9
C025 C01K C013 122(2)
C025 C01K H01K 118.9
C00W C01L H01L 120.7
C00W C01L C021 119(2)
C021 C01L H01L 120.7
C014 C01M C018 123.5(15)
C014 C01M H01M 118.3
C018 C01M H01M 118.3
C00J C01N H01N 121.6
C01V C01N C00J 116.7(17)
C01V C01N H01N 121.6
C017 C01O H01O 120.3
C017 C01O C027 119.3(18)
C027 C01O H01O 120.3
C00O C01P H01P 120.5
C01V C01P C00O 118.9(17)
C01V C01P H01P 120.5
C00I C01Q H01Q 119.9
C01B C01Q C00I 120.3(17)
C01B C01Q H01Q 119.9
C00V C01R H01R 120.3
C00V C01R C01U 119(2)
C01U C01R H01R 120.3
C01H C01S H01S 119.7
C023 C01S C01H 121(2)
C023 C01S H01S 119.7
C00R C01T H01T 119.3
C023 C01T C00R 121(3)
C023 C01T H01T 119.3
C01E C01U C01R 124(2)
C01E C01U H01U 118.2
C01R C01U H01U 118.2
C01N C01V H01V 118.9
C01P C01V C01N 122.2(17)
C01P C01V H01V 118.9
C01E C01W C01G 120(2)
C01E C01W H01W 120.2
C01G C01W H01W 120.2
C01Z C01X H01X 119.5
C024 C01X H01X 119.5
C024 C01X C01Z 121(2)
C012 C01Y H01Y 119.1
C024 C01Y C012 122(2)
C024 C01Y H01Y 119.1
C019 C01Z C01X 117(3)
C019 C01Z H01Z 121.6
C01X C01Z H01Z 121.6
C01A C020 H020 118.7
C026 C020 C01A 122.5(19)
C026 C020 H020 118.7
C016 C021 H021 119.5
C01L C021 C016 121.1(17)
C01L C021 H021 119.5
F005 B022 F00K 109.5(17)
F005 B022 F00S 110(2)
F00S B022 F00K 103.0(19)
F00Z B022 F005 110(2)
F00Z B022 F00K 115(3)
F00Z B022 F00S 109(2)
C01S C023 H023 119.5
C01T C023 C01S 121(3)
C01T C023 H023 119.5
C01X C024 H024 120.3
C01Y C024 C01X 119(2)
C01Y C024 H024 120.3
C00R C025 H025 119.7
C01K C025 C00R 121(2)
C01K C025 H025 119.7
C020 C026 H026 121.0
C020 C026 C027 118(2)
C027 C026 H026 121.0
C01O C027 H027 119.6
C026 C027 C01O 120.8(19)
C026 C027 H027 119.6
Cl00 C029 Cl1 114.9(16)
Cl00 C029 H02A 108.5
Cl00 C029 H02B 108.5
Cl1 C029 H02A 108.5
Cl1 C029 H02B 108.5
H02A C029 H02B 107.5

loop_
_geom_bond_atom_site_label_1
_geom_bond_atom_site_label_2
_geom_bond_distance
Pd01 P002 2.270(4)
Pd01 P003 2.286(4)
Pd01 O007 2.018(10)
Pd01 N00A 2.133(13)
P002 C00B 1.821(14)
P002 C00C 1.819(15)
P002 C01C 1.826(14)
P003 C00L 1.797(16)
P003 C013 1.818(18)
P003 C017 1.793(17)
Cl00 C029 1.68(3)
F005 B022 1.37(3)
Cl1 C029 1.73(3)
O007 C00Q 1.407(17)
C009 H009 0.9300
C009 C00L 1.40(2)
C009 C014 1.45(2)
N00A H00A 0.8900
N00A H00B 0.8900
N00A C00X 1.498(19)
C00B C00J 1.38(2)
C00B C00O 1.36(2)
C00C C00F 1.39(2)
C00C C015 1.40(2)
C00D C00H 1.43(2)
C00D C00R 1.41(3)
C00D C01H 1.39(2)
C00F H00F 0.9300
C00F C01F 1.41(2)
C00G C00I 1.37(2)
C00G C011 1.43(2)
C00G C01D 1.44(2)
C00H C00N 1.49(2)
C00H C013 1.43(2)
C00I C00N 1.444(19)
C00I C01Q 1.43(2)
C00J H00J 0.9300
C00J C01N 1.39(2)
F00K B022 1.42(3)
C00L C01I 1.35(2)
C00M H00C 0.9700
C00M H00D 0.9700
C00M C00X 1.53(2)
C00M C012 1.51(2)
C00N C01C 1.39(2)
C00O H00O 0.9300
C00O C01P 1.37(2)
C00P H00P 0.9300
C00P C011 1.37(2)
C00P C01C 1.39(2)
C00Q C00V 1.589(19)
C00Q C00X 1.55(2)
C00Q C016 1.52(2)
C00R C01T 1.43(3)
C00R C025 1.41(3)
F00S B022 1.42(3)
C00T H00T 0.9300
C00T C00U 1.33(2)
C00T C00W 1.38(3)
C00U H00U 0.9300
C00U C016 1.34(2)
C00V C01G 1.39(2)
C00V C01R 1.33(2)
C00W H00W 0.9300
C00W C01L 1.35(3)
C00X H00X 0.9800
C00Y H00Y 0.9300
C00Y C01F 1.35(2)
C00Y C01J 1.33(2)
F00Z B022 1.28(3)
C010 H010 0.9300
C010 C01B 1.38(3)
C010 C01D 1.36(2)
C011 H011 0.9300
C012 C019 1.40(3)
C012 C01Y 1.41(3)
C013 C01K 1.43(2)
C014 H014 0.9300
C014 C01M 1.38(3)
C015 H015 0.9300
C015 C01J 1.43(2)
C016 C021 1.39(2)
C017 C01A 1.42(2)
C017 C01O 1.38(2)
C018 H018 0.9300
C018 C01I 1.38(3)
C018 C01M 1.39(3)
C019 H019 0.9300
C019 C01Z 1.35(2)
C01A H01A 0.9300
C01A C020 1.36(2)
C01B H01B 0.9300
C01B C01Q 1.40(2)
C01D H01D 0.9300
C01E H01E 0.9300
C01E C01U 1.32(3)
C01E C01W 1.38(3)
C01F H01F 0.9300
C01G H01G 0.9300
C01G C01W 1.39(3)
C01H H01H 0.9300
C01H C01S 1.45(3)
C01I H01I 0.9300
C01J H01J 0.9300
C01K H01K 0.9300
C01K C025 1.38(3)
C01L H01L 0.9300
C01L C021 1.39(2)
C01M H01M 0.9300
C01N H01N 0.9300
C01N C01V 1.38(2)
C01O H01O 0.9300
C01O C027 1.43(3)
C01P H01P 0.9300
C01P C01V 1.36(3)
C01Q H01Q 0.9300
C01R H01R 0.9300
C01R C01U 1.40(3)
C01S H01S 0.9300
C01S C023 1.35(4)
C01T H01T 0.9300
C01T C023 1.34(4)
C01U H01U 0.9300
C01V H01V 0.9300
C01W H01W 0.9300
C01X H01X 0.9300
C01X C01Z 1.42(3)
C01X C024 1.40(3)
C01Y H01Y 0.9300
C01Y C024 1.35(3)
C01Z H01Z 0.9300
C020 H020 0.9300
C020 C026 1.35(3)
C021 H021 0.9300
C023 H023 0.9300
C024 H024 0.9300
C025 H025 0.9300
C026 H026 0.9300
C026 C027 1.42(3)
C027 H027 0.9300
C029 H02A 0.9700
C029 H02B 0.9700

loop_
_smtbx_masks_void_nr
_smtbx_masks_void_average_x
_smtbx_masks_void_average_y
_smtbx_masks_void_average_z
_smtbx_masks_void_volume
_smtbx_masks_void_count_electrons
1 -0.129 -0.091 0.420 156.5 45.1
2 0.129 0.409 0.080 156.5 43.2
3 -0.081 0.402 0.655 17.8 0.0
4 0.081 0.902 0.845 17.8 0.0
5 0.371 0.591 0.580 156.5 44.7
6 0.419 0.098 0.345 17.8 0.0
7 0.629 0.091 -0.080 156.5 42.6
8 0.581 0.598 0.155 17.8 0.0
